data_7226307
loop_
_publ_author_name
'Singh, Gurjaspreet'
'Arora, Aanchal'
'Chaudhary, Sunita'
'Maurya, Indresh K.'
'Aulakh, Darpandeep'
'Wriedt, Mario'

_publ_section_title
;
 Heteroaryl chalcone allied triazole conjugated organosilatranes:
 Synthesis, Spectral Analysis, Antimicrobial Screening, Photophysical and
 Theoretical Investigations
;
_journal_name_full 'RSC Adv.'
_journal_paper_doi 10.1039/C6RA13949C
_journal_year 2016
_chemical_formula_moiety 'C25 H26 N4 O5 S Si'
_chemical_formula_sum 'C25 H26 N4 O5 S Si'
_chemical_formula_weight 522.65
_chemical_name_systematic
;
 ?
;
_space_group_crystal_system monoclinic
_space_group_IT_number 14
_space_group_name_Hall '-P 2ybc'
_space_group_name_H-M_alt 'P 1 21/c 1'
_symmetry_space_group_name_Hall '-P 2ybc'
_symmetry_space_group_name_H-M 'P 1 21/c 1'
_atom_sites_solution_hydrogens mixed
_audit_block_doi 10.5517/cc1knx26
_audit_creation_method SHELXL-2013
_audit_update_record
;
2016-01-26 deposited with the CCDC.
2016-08-16 downloaded from the CCDC.
;
_cell_angle_alpha 90
_cell_angle_beta 90.611(5)
_cell_angle_gamma 90
_cell_formula_units_Z 4
_cell_length_a 16.2440(17)
_cell_length_b 13.0978(10)
_cell_length_c 11.7360(12)
_cell_measurement_reflns_used 6075
_cell_measurement_temperature 170(2)
_cell_measurement_theta_max 28.298
_cell_measurement_theta_min 1.254
_cell_volume 2496.8(4)
_computing_cell_refinement 'APEX2 (Bruker, 2013)'
_computing_data_collection 'APEX2 (Bruker, 2013)'
_computing_data_reduction 'APEX2 (Bruker, 2013)'
_computing_molecular_graphics 'SHELXP-2014/6 (Sheldrick, 2014)'
_computing_structure_refinement 'SHELXL-2014/6 (Sheldrick, 2014)'
_computing_structure_solution 'SHELXT-2014/6 (Sheldrick, 2014)'
_diffrn_ambient_temperature 170(2)
_diffrn_measured_fraction_theta_full 0.979
_diffrn_measured_fraction_theta_max 0.979
_diffrn_measurement_device_type 'Bruker APEX II CCD area detector'
_diffrn_measurement_method 'omega scans'
_diffrn_radiation_type MoK\a
_diffrn_radiation_wavelength 0.71073
_diffrn_reflns_av_R_equivalents 0.1088
_diffrn_reflns_av_unetI/netI 0.3064
_diffrn_reflns_Laue_measured_fraction_full 0.979
_diffrn_reflns_Laue_measured_fraction_max 0.979
_diffrn_reflns_limit_h_max 17
_diffrn_reflns_limit_h_min -21
_diffrn_reflns_limit_k_max 13
_diffrn_reflns_limit_k_min -17
_diffrn_reflns_limit_l_max 15
_diffrn_reflns_limit_l_min -15
_diffrn_reflns_number 14297
_diffrn_reflns_point_group_measured_fraction_full 0.979
_diffrn_reflns_point_group_measured_fraction_max 0.979
_diffrn_reflns_theta_full 25.242
_diffrn_reflns_theta_max 28.298
_diffrn_reflns_theta_min 1.254
_diffrn_source 'fine-focus sealed tube'
_exptl_absorpt_coefficient_mu 0.222
_exptl_absorpt_correction_T_max 0.989
_exptl_absorpt_correction_T_min 0.977
_exptl_absorpt_correction_type multi-scan
_exptl_absorpt_process_details 'SADABS (Sheldrick 2014)'
_exptl_crystal_colour yellow
_exptl_crystal_density_diffrn 1.390
_exptl_crystal_description plates
_exptl_crystal_F_000 1096
_exptl_crystal_size_max 0.12
_exptl_crystal_size_mid 0.09
_exptl_crystal_size_min 0.06
_refine_diff_density_max 0.292
_refine_diff_density_min -0.259
_refine_diff_density_rms 0.055
_refine_ls_extinction_method none
_refine_ls_goodness_of_fit_ref 0.729
_refine_ls_hydrogen_treatment mixed
_refine_ls_matrix_type full
_refine_ls_number_parameters 337
_refine_ls_number_reflns 6075
_refine_ls_number_restraints 0
_refine_ls_restrained_S_all 0.729
_refine_ls_R_factor_all 0.2445
_refine_ls_R_factor_gt 0.0587
_refine_ls_shift/su_max 0.000
_refine_ls_shift/su_mean 0.000
_refine_ls_structure_factor_coef Fsqd
_refine_ls_weighting_details 'w=1/[\s^2^(Fo^2^)+(0.0516P)^2^] where P=(Fo^2^+2Fc^2^)/3'
_refine_ls_weighting_scheme calc
_refine_ls_wR_factor_gt 0.1137
_refine_ls_wR_factor_ref 0.1497
_reflns_Friedel_coverage 0.000
_reflns_number_gt 1587
_reflns_number_total 6075
_reflns_threshold_expression 'I > 2\s(I)'
_cod_data_source_file c6ra13949c2.cif
_cod_data_source_block ac13
_cod_database_code 7226307
_shelx_space_group_comment
;
The symmetry employed for this shelxl refinement is uniquely defined
by the following loop, which should always be used as a source of
symmetry information in preference to the above space-group names.
They are only intended as comments.
;
_shelxl_version_number 2013-3

loop_
_space_group_symop_operation_xyz
'x, y, z'
'-x, y+1/2, -z+1/2'
'-x, -y, -z'
'x, -y-1/2, z-1/2'

loop_
_atom_site_label
_atom_site_type_symbol
_atom_site_fract_x
_atom_site_fract_y
_atom_site_fract_z
_atom_site_U_iso_or_equiv
_atom_site_adp_type
_atom_site_occupancy
_atom_site_site_symmetry_order
_atom_site_calc_flag
_atom_site_refinement_flags_posn
_atom_site_refinement_flags_adp
_atom_site_refinement_flags_occupancy
_atom_site_disorder_assembly
_atom_site_disorder_group
Si1 Si 0.95796(8) 0.51959(8) 1.26718(11) 0.0403(3) Uani 1 1 d . . . . .
S1 S 0.28426(8) 0.25222(9) 0.14818(11) 0.0576(4) Uani 1 1 d . . . . .
O5 O 0.55109(19) 0.4983(2) 0.1839(3) 0.0573(9) Uani 1 1 d . . . . .
O4 O 0.65366(18) 0.3951(2) 0.6935(3) 0.0492(9) Uani 1 1 d . . . . .
N2 N 0.7177(3) 0.3471(3) 1.0433(4) 0.0680(14) Uani 1 1 d . . . . .
N3 N 0.7594(3) 0.2686(3) 0.9948(4) 0.0658(12) Uani 1 1 d . . . . .
N4 N 0.7262(3) 0.2547(3) 0.8944(3) 0.0554(11) Uani 1 1 d . . . . .
C25 C 0.2144(3) 0.2332(4) 0.0400(4) 0.0551(14) Uani 1 1 d . . . . .
C24 C 0.2382(4) 0.2808(4) -0.0543(4) 0.0695(16) Uani 1 1 d . . . . .
H24 H 0.2075 0.2793 -0.1217 0.083 Uiso 1 1 calc R U . . .
C23 C 0.3140(3) 0.3342(3) -0.0440(4) 0.0586(15) Uani 1 1 d . . . . .
H23 H 0.3388 0.3696 -0.1031 0.070 Uiso 1 1 calc R U . . .
C22 C 0.3455(3) 0.3269(3) 0.0629(4) 0.0428(12) Uani 1 1 d . . . . .
C21 C 0.4179(3) 0.3779(3) 0.1067(5) 0.0473(13) Uani 1 1 d . . . . .
C20 C 0.4432(3) 0.3830(3) 0.2152(5) 0.0443(12) Uani 1 1 d . . . . .
C19 C 0.5165(3) 0.4401(3) 0.2512(4) 0.0419(12) Uani 1 1 d . . . . .
C16 C 0.5504(3) 0.4255(3) 0.3685(4) 0.0380(11) Uani 1 1 d . . . . .
C17 C 0.5157(3) 0.3588(3) 0.4458(4) 0.0461(12) Uani 1 1 d . . . . .
H17 H 0.4696 0.3211 0.4239 0.055 Uiso 1 1 calc R U . . .
C18 C 0.5475(3) 0.3469(3) 0.5539(4) 0.0464(13) Uani 1 1 d . . . . .
H18 H 0.5224 0.3021 0.6043 0.056 Uiso 1 1 calc R U . . .
C13 C 0.6167(3) 0.4011(3) 0.5885(4) 0.0409(12) Uani 1 1 d . . . . .
C14 C 0.6528(3) 0.4691(3) 0.5122(4) 0.0460(12) Uani 1 1 d . . . . .
H14 H 0.6990 0.5066 0.5341 0.055 Uiso 1 1 calc R U . . .
C15 C 0.6197(3) 0.4805(3) 0.4045(4) 0.0454(12) Uani 1 1 d . . . . .
H15 H 0.6442 0.5260 0.3542 0.055 Uiso 1 1 calc R U . . .
C12 C 0.6141(3) 0.3278(3) 0.7740(4) 0.0517(13) Uani 1 1 d . . . . .
H12A H 0.6095 0.2597 0.7422 0.062 Uiso 1 1 calc R U . . .
H12B H 0.5591 0.3525 0.7903 0.062 Uiso 1 1 calc R U . . .
C11 C 0.6642(3) 0.3254(3) 0.8795(4) 0.0447(12) Uani 1 1 d . . . . .
C10 C 0.6595(4) 0.3814(4) 0.9741(5) 0.0664(16) Uani 1 1 d . . . . .
H10 H 0.6226 0.4341 0.9884 0.080 Uiso 1 1 calc R U . . .
C7 C 0.8462(3) 0.4891(3) 1.2676(4) 0.0561(14) Uani 1 1 d . . . . .
H7A H 0.8346 0.4442 1.3312 0.067 Uiso 1 1 calc R U . . .
H7B H 0.8150 0.5515 1.2780 0.067 Uiso 1 1 calc R U . . .
O3 O 0.9591(2) 0.5835(2) 1.1452(3) 0.0673(10) Uani 1 1 d . . . . .
O1 O 0.98906(19) 0.39861(19) 1.2683(3) 0.0518(9) Uani 1 1 d . . . . .
O2 O 0.9628(2) 0.5856(2) 1.3880(3) 0.0553(9) Uani 1 1 d . . . . .
N1 N 1.0885(3) 0.5472(3) 1.2642(4) 0.0663(13) Uani 1 1 d . . . . .
C5 C 1.0347(4) 0.6180(5) 1.0904(5) 0.090(2) Uani 1 1 d . . . . .
C1 C 1.0715(4) 0.3689(4) 1.2720(5) 0.089(2) Uani 1 1 d . . . . .
H1A H 1.0789 0.3067 1.2285 0.107 Uiso 1 1 calc R U . A 2
H1B H 1.0886 0.3562 1.3501 0.107 Uiso 1 1 calc R U . A 2
C6' C 1.0920(6) 0.6405(7) 1.1871(9) 0.079(3) Uiso 0.6 1 d . . P B 2
H6'A H 1.0746 0.7012 1.2276 0.095 Uiso 0.6 1 calc R U P B 2
H6'B H 1.1475 0.6511 1.1598 0.095 Uiso 0.6 1 calc R U P B 2
H25 H 0.170(2) 0.195(2) 0.052(3) 0.022(11) Uiso 1 1 d . . . . .
H20 H 0.413(2) 0.352(2) 0.273(3) 0.020(10) Uiso 1 1 d . . . . .
H21 H 0.459(2) 0.417(3) 0.047(3) 0.048(12) Uiso 1 1 d . . . . .
C2' C 1.1260(7) 0.4604(7) 1.2180(10) 0.086(3) Uiso 0.6 1 d . . P B 2
H2' H 1.1705 0.4563 1.1691 0.103 Uiso 0.6 1 calc R U P B 2
C6 C 1.1103(10) 0.5484(12) 1.1413(14) 0.096(5) Uiso 0.4 1 d . . P B 1
H6A H 1.1102 0.4802 1.1089 0.115 Uiso 0.4 1 calc R U P B 1
H6B H 1.1634 0.5802 1.1289 0.115 Uiso 0.4 1 calc R U P B 1
C2 C 1.1273(10) 0.4424(10) 1.2968(13) 0.073(4) Uiso 0.4 1 d . . P B 1
H2 H 1.1795 0.4321 1.3279 0.087 Uiso 0.4 1 calc R U P B 1
C3 C 1.0382(4) 0.6314(4) 1.4262(4) 0.0739(18) Uani 1 1 d . . . . .
H3A H 1.0392 0.6326 1.5088 0.089 Uiso 1 1 calc R U . B 2
H3B H 1.0401 0.7014 1.3996 0.089 Uiso 1 1 calc R U . B 2
C4 C 1.1097(6) 0.5779(8) 1.3864(9) 0.069(3) Uiso 0.6 1 d . . P B 2
H4 H 1.124(4) 0.504(5) 1.428(6) 0.083 Uiso 0.6 1 d . U P C 2
C4' C 1.1078(9) 0.6236(10) 1.3317(13) 0.065(4) Uiso 0.4 1 d . . P B 1
H4' H 1.1537 0.6656 1.3255 0.078 Uiso 0.4 1 calc R U P B 1
C9 C 0.7419(4) 0.3843(4) 1.1563(4) 0.0824(19) Uani 1 1 d . . . . .
H9A H 0.6995 0.4298 1.1843 0.099 Uiso 1 1 calc R U . . .
H9B H 0.7459 0.3269 1.2083 0.099 Uiso 1 1 calc R U . . .
C8 C 0.8184(3) 0.4370(4) 1.1552(4) 0.0757(17) Uani 1 1 d . . . . .
H8A H 0.8155 0.4888 1.0963 0.091 Uiso 1 1 calc R U . . .
H8B H 0.8608 0.3888 1.1335 0.091 Uiso 1 1 calc R U . . .

loop_
_atom_site_aniso_label
_atom_site_aniso_U_11
_atom_site_aniso_U_22
_atom_site_aniso_U_33
_atom_site_aniso_U_23
_atom_site_aniso_U_13
_atom_site_aniso_U_12
Si1 0.0429(9) 0.0444(7) 0.0333(8) -0.0029(6) -0.0068(6) -0.0039(6)
S1 0.0556(9) 0.0711(8) 0.0459(8) 0.0108(7) -0.0053(7) -0.0064(7)
O5 0.051(2) 0.070(2) 0.050(2) 0.0154(18) -0.0044(18) -0.0070(17)
O4 0.050(2) 0.0566(19) 0.041(2) 0.0045(17) 0.0004(19) -0.0087(16)
N2 0.115(4) 0.055(3) 0.034(3) -0.003(2) -0.015(3) -0.019(3)
N3 0.086(4) 0.067(3) 0.044(3) 0.008(2) -0.020(3) -0.004(3)
N4 0.067(3) 0.060(2) 0.039(3) -0.001(2) -0.016(2) -0.003(2)
C25 0.047(4) 0.068(3) 0.049(4) -0.009(3) -0.007(3) -0.012(3)
C24 0.093(5) 0.079(4) 0.036(3) 0.007(3) -0.017(3) -0.031(3)
C23 0.073(4) 0.060(3) 0.043(4) 0.009(3) -0.010(3) -0.010(3)
C22 0.039(3) 0.047(3) 0.042(3) 0.000(2) -0.006(3) 0.002(2)
C21 0.047(4) 0.046(3) 0.049(4) 0.003(3) -0.001(3) 0.012(2)
C20 0.042(3) 0.048(3) 0.043(3) 0.005(3) 0.000(3) 0.002(2)
C19 0.037(3) 0.043(3) 0.046(3) 0.002(2) -0.002(3) 0.007(2)
C16 0.033(3) 0.039(3) 0.042(3) -0.001(2) 0.002(3) 0.007(2)
C17 0.040(3) 0.047(3) 0.051(3) 0.002(3) -0.010(3) 0.001(2)
C18 0.046(3) 0.045(3) 0.047(3) 0.005(2) -0.003(3) -0.005(2)
C13 0.038(3) 0.045(3) 0.039(3) 0.000(2) 0.003(3) 0.004(2)
C14 0.045(3) 0.051(3) 0.042(3) -0.007(3) -0.002(3) -0.006(2)
C15 0.042(3) 0.050(3) 0.044(3) 0.006(2) 0.007(3) 0.001(2)
C12 0.057(4) 0.051(3) 0.047(3) 0.015(2) -0.001(3) -0.005(2)
C11 0.058(4) 0.041(3) 0.035(3) 0.005(2) 0.001(3) -0.008(3)
C10 0.099(5) 0.057(3) 0.042(4) 0.008(3) -0.007(4) 0.001(3)
C7 0.056(4) 0.070(3) 0.042(3) -0.002(3) -0.005(3) -0.004(3)
O3 0.085(3) 0.068(2) 0.048(2) 0.0203(17) -0.017(2) -0.0199(18)
O1 0.051(2) 0.0441(17) 0.060(2) -0.0080(15) -0.0135(19) 0.0073(15)
O2 0.054(2) 0.0629(19) 0.049(2) -0.0236(17) -0.0076(18) -0.0002(16)
N1 0.052(3) 0.085(3) 0.062(3) -0.006(3) 0.002(3) -0.018(2)
C5 0.088(5) 0.124(5) 0.058(4) 0.031(4) 0.007(4) -0.053(4)
C1 0.071(5) 0.093(4) 0.103(5) -0.022(4) -0.021(4) 0.044(4)
C3 0.102(5) 0.071(3) 0.049(4) -0.010(3) -0.028(4) -0.044(3)
C9 0.119(6) 0.089(4) 0.039(4) 0.003(3) -0.010(4) -0.023(4)
C8 0.050(4) 0.135(5) 0.042(3) 0.012(3) -0.023(3) -0.040(3)

loop_
_atom_type_symbol
_atom_type_description
_atom_type_scat_dispersion_real
_atom_type_scat_dispersion_imag
_atom_type_scat_source
C C 0.0033 0.0016 'International Tables Vol C Tables 4.2.6.8 and 6.1.1.4'
H H 0.0000 0.0000 'International Tables Vol C Tables 4.2.6.8 and 6.1.1.4'
N N 0.0061 0.0033 'International Tables Vol C Tables 4.2.6.8 and 6.1.1.4'
O O 0.0106 0.0060 'International Tables Vol C Tables 4.2.6.8 and 6.1.1.4'
Si Si 0.0817 0.0704 'International Tables Vol C Tables 4.2.6.8 and 6.1.1.4'
S S 0.1246 0.1234 'International Tables Vol C Tables 4.2.6.8 and 6.1.1.4'

loop_
_geom_angle_atom_site_label_1
_geom_angle_atom_site_label_2
_geom_angle_atom_site_label_3
_geom_angle
O3 Si1 O2 118.23(16)
O3 Si1 O1 118.78(17)
O2 Si1 O1 118.51(17)
O3 Si1 C7 97.5(2)
O2 Si1 C7 98.47(18)
O1 Si1 C7 95.26(19)
O3 Si1 N1 83.21(18)
O2 Si1 N1 83.58(17)
O1 Si1 N1 82.01(16)
C7 Si1 N1 177.16(19)
C25 S1 C22 92.0(3)
C13 O4 C12 115.4(3)
C10 N2 N3 110.9(4)
C10 N2 C9 129.0(5)
N3 N2 C9 120.1(5)
N4 N3 N2 106.4(4)
N3 N4 C11 108.4(4)
C24 C25 S1 110.6(4)
C25 C24 C23 114.8(6)
C22 C23 C24 111.4(5)
C23 C22 C21 126.7(5)
C23 C22 S1 111.3(4)
C21 C22 S1 122.0(4)
C20 C21 C22 127.2(5)
C21 C20 C19 122.8(5)
O5 C19 C20 120.3(5)
O5 C19 C16 120.2(4)
C20 C19 C16 119.5(4)
C17 C16 C15 117.4(5)
C17 C16 C19 122.5(4)
C15 C16 C19 120.1(4)
C18 C17 C16 121.6(5)
C17 C18 C13 120.5(4)
O4 C13 C18 125.5(4)
O4 C13 C14 115.6(4)
C18 C13 C14 118.9(5)
C15 C14 C13 119.7(5)
C14 C15 C16 121.7(4)
O4 C12 C11 108.4(4)
C10 C11 N4 108.2(5)
C10 C11 C12 130.7(5)
N4 C11 C12 121.1(4)
N2 C10 C11 106.2(5)
C8 C7 Si1 111.6(3)
C5 O3 Si1 123.5(3)
C1 O1 Si1 123.9(3)
C3 O2 Si1 121.2(3)
C4' N1 C6 121.2(9)
C2' N1 C6' 113.7(6)
C2' N1 C4 118.9(7)
C6' N1 C4 109.8(6)
C4' N1 C2 115.5(9)
C6 N1 C2 98.5(8)
C4' N1 Si1 110.4(6)
C2' N1 Si1 107.6(5)
C6 N1 Si1 105.2(7)
C6' N1 Si1 100.8(5)
C4 N1 Si1 104.0(4)
C2 N1 Si1 104.1(6)
O3 C5 C6' 104.3(5)
O3 C5 C6 107.4(7)
C2 C1 O1 116.7(7)
O1 C1 C2' 108.0(5)
C5 C6' N1 105.5(6)
N1 C2' C1 102.0(7)
N1 C6 C5 100.0(9)
C1 C2 N1 107.9(11)
O2 C3 C4 112.7(5)
O2 C3 C4' 111.5(7)
C3 C4 N1 104.9(7)
N1 C4' C3 107.5(10)
C8 C9 N2 112.3(4)
C9 C8 C7 117.0(4)

loop_
_geom_bond_atom_site_label_1
_geom_bond_atom_site_label_2
_geom_bond_distance
Si1 O3 1.658(3)
Si1 O2 1.662(3)
Si1 O1 1.663(3)
Si1 C7 1.859(5)
Si1 N1 2.152(4)
S1 C25 1.713(5)
S1 C22 1.723(4)
O5 C19 1.237(4)
O4 C13 1.367(5)
O4 C12 1.447(4)
N2 C10 1.319(6)
N2 N3 1.360(5)
N2 C9 1.462(6)
N3 N4 1.304(5)
N4 C11 1.378(6)
C25 C24 1.331(6)
C24 C23 1.420(7)
C23 C22 1.353(6)
C22 C21 1.441(6)
C21 C20 1.336(6)
C20 C19 1.465(6)
C19 C16 1.490(6)
C16 C17 1.384(5)
C16 C15 1.398(6)
C17 C18 1.374(6)
C18 C13 1.388(6)
C13 C14 1.397(5)
C14 C15 1.376(6)
C12 C11 1.474(6)
C11 C10 1.334(6)
C7 C8 1.548(6)
O3 C5 1.465(6)
O1 C1 1.394(6)
O2 C3 1.430(5)
N1 C4' 1.312(14)
N1 C2' 1.402(10)
N1 C6 1.490(15)
N1 C6' 1.522(9)
N1 C4 1.525(11)
N1 C2 1.557(14)
C5 C6' 1.489(11)
C5 C6 1.637(17)
C1 C2 1.351(15)
C1 C2' 1.622(11)
C3 C4 1.439(10)
C3 C4' 1.596(13)
C9 C8 1.422(6)
